data_2003487
loop_
_publ_author_name
'Mu\~noz, M. C.'
'Cano, J.'
'Ruiz, R.'
'Lloret, F.'
'Faus, J.'

_publ_section_title
;The 7,7,8,8-Tetracyanoquinodimethane Salt of
 (<i>C</i>-<i>meso</i>-5,5,7,12,12,14-Hexamethyl-1,4,8,11-tetraazacyclotetradecane)nickel(II),
 [Ni(<i>C</i>-<i>meso</i>-Me~6~[14]aneN~4~)](TCNQ)~2~
;
_journal_issue 5
_journal_name_full 'Acta Crystallographica Section C'
_journal_page_first 873
_journal_page_last 876
_journal_paper_doi 10.1107/S0108270194010401
_journal_volume 51
_journal_year 1995
_chemical_formula_moiety 'C40 H44 N12 Ni1'
_chemical_formula_sum 'C40 H44 N12 Ni'
_chemical_formula_weight 751.59
_space_group_IT_number 2
_symmetry_cell_setting triclinic
_symmetry_space_group_name_Hall '-P 1'
_symmetry_space_group_name_H-M 'P -1'
_atom_type_scat_source IntTabIV
_cell_angle_alpha 80.28(1)
_cell_angle_beta 76.36(3)
_cell_angle_gamma 68.73(1)
_cell_formula_units_Z 1
_cell_length_a 8.186(1)
_cell_length_b 11.107(1)
_cell_length_c 11.515(2)
_cell_measurement_reflns_used 25
_cell_measurement_temperature 293
_cell_measurement_theta_max 18
_cell_measurement_theta_min 12
_cell_volume 944.1(2)
_diffrn_measurement_device 'Enraf-Nonius CAD-4'
_diffrn_measurement_method \w/2\q
_diffrn_radiation_type MoK\a
_diffrn_radiation_wavelength 0.71069
_diffrn_reflns_av_R_equivalents 0.025
_diffrn_reflns_limit_h_max 9
_diffrn_reflns_limit_h_min 0
_diffrn_reflns_limit_k_max 13
_diffrn_reflns_limit_k_min -13
_diffrn_reflns_limit_l_max 13
_diffrn_reflns_limit_l_min -13
_diffrn_reflns_number 3445
_diffrn_reflns_theta_max 25
_diffrn_standards_decay_% 0
_diffrn_standards_interval_time 120
_diffrn_standards_number 3
_exptl_absorpt_coefficient_mu 0.550
_exptl_absorpt_correction_T_max 0.98
_exptl_absorpt_correction_T_min 0.94
_exptl_absorpt_correction_type 'empirical (\y scan)'
_exptl_crystal_colour purple
_exptl_crystal_density_diffrn 1.32
_exptl_crystal_description orthorhombic
_exptl_crystal_size_max 0.4
_exptl_crystal_size_mid 0.2
_exptl_crystal_size_min 0.2
_refine_diff_density_max 0.48
_refine_diff_density_min -0.62
_refine_ls_goodness_of_fit_obs 1.7
_refine_ls_hydrogen_treatment 'Riding model for H atoms'
_refine_ls_number_parameters 242
_refine_ls_number_reflns 2471
_refine_ls_R_factor_obs 0.042
_refine_ls_shift/esd_max 0.1
_refine_ls_structure_factor_coef F
_refine_ls_weighting_scheme unit
_refine_ls_wR_factor_obs 0.042
_reflns_number_observed 2471
_reflns_number_total 2501
_reflns_observed_criterion I>3\s(I)
_cod_data_source_file na1102.cif
_cod_data_source_block na1102a
_cod_original_cell_volume 944.1(3)
_cod_original_formula_sum 'C40 H44 N12 Ni1'
_cod_database_code 2003487

loop_
_symmetry_equiv_pos_as_xyz
x,y,z
-x,-y,-z

loop_
_atom_site_label
_atom_site_fract_x
_atom_site_fract_y
_atom_site_fract_z
_atom_site_U_iso_or_equiv
Ni .0 .0 .0 0.0249(3)
N(1) -.0032(3) .0174(3) -.1710(2) .0249(3)
N(2) .0725(4) .1537(3) -.0325(2) .0323(9)
N(3) .7031(5) .3219(4) .0812(4) .0762(10)
N(4) .1361(5) .5213(4) .2142(3) .0684(10)
N(5) .9447(5) .7170(4) .5432(4) .0678(10)
N(6) .3732(5) .8955(4) .6802(4) .0756(10)
C(1) -.1343(5) -.1485(4) -.1692(3) .0588(10)
C(2) -.1485(5) -.0071(3) -.2129(3) .0414(10)
C(3) -.3290(5) .0901(4) -.1635(4) .0608(11)
C(4) -.1142(6) .0045(4) -.3504(3) .0540(10)
C(5) .0177(5) .1436(4) -.2253(3) .0540(10)
C(6) .1416(5) .1671(4) -.1637(3) .0510(10)
C(7) .1949(5) .1736(4) .0318(3) 0.0555(10)
C(8) .2010(7) .3129(4) .0047(4) 0.1029(11)
C(9) .5056(4) .5348(3) .3079(3) 0.0323(10)
C(10) .3680(4) .6129(3) .3939(4) 0.0332(10)
C(11) .4060(4) .6754(3) .4688(3) 0.0330(10)
C(12) .5835(4) .6671(3) .4684(3) 0.0326(10)
C(13) .7220(4) .5871(3) .3838(3) 0.0355(10)
C(14) .6841(4) .5246(3) .3086(3) 0.0336(10)
C(15) .4615(4) .4724(3) .2290(3) 0.0389(10)
C(16) .5945(5) .3899(4) .1460(4) 0.0506(10)
C(17) .2830(5) .4976(4) .2209(3) 0.0464(10)
C(18) .6226(4) .7344(3) .5457(3) 0.0390(10)
C(19) .8001(5) .7248(4) .5455(3) 0.0464(10)
C(20) .4853(5) .8232(4) .6214(4) 0.0511(10)
H(N1) .1090(3) -.0651(3) -.2033(2) ?
H(1B) -.0748(5) -.2263(4) -.2272(3) ?
H(N2) -.0494(4) .2270(3) .0044(2) ?
H(3A) -.4334(5) .0727(4) -.1933(4) ?
H(3B) -.3296(5) .1874(4) -.1955(4) ?
H(3C) -.3516(5) .0791(4) -.0666(4) ?
H(4A) -.1234(6) .1031(4) -.3843(3) ?
H(4B) -.2129(6) -.0205(4) -.3797(3) ?
H(4C) .0175(6) -.0605(4) -.3842(3) ?
H(5A) -.1101(5) .2204(4) -.2124(3) ?
H(5B) .0723(5) .1391(4) -.3201(3) ?
H(6A) .2736(5) .0969(4) -.1856(3) ?
H(6B) .1469(5) .2637(4) -.1911(3) ?
H(8A) .2919(7) .3236(4) .0534(4) ?
H(8B) .0689(7) .3809(4) .0323(4) ?
H(8C) .2458(7) .3319(4) -.0904(4) ?
H(10) .2472(4) .6047(3) .3789(3) ?
H(11) .3275(4) .7384(3) .5385(3) ?
H(13) .8430(4) .5941(3) .3997(3) ?
H(14) .7631(4) .4606(3) .2398(3) ?

loop_
_geom_angle_atom_site_label_1
_geom_angle_atom_site_label_2
_geom_angle_atom_site_label_3
_geom_angle
_geom_angle_publ_flag
N(2) Ni N(1) 86.60(10) yes
C(5) N(1) C(2) 111.9(3) yes
C(7) N(2) Ni 123.2(2) yes
C(1) C(2) N(1) 106.7(3) yes
C(4) C(2) C(1) 107.3(3) yes
C(3) C(2) C(1) 113.0(3) yes
C(6) C(5) N(1) 107.1(3) yes
C(2) N(1) Ni 120.2(2) yes
C(6) N(2) Ni 106.6(2) yes
C(5) C(6) N(2) 107.6(3) yes
C(4) C(2) N(1) 109.9(3) yes
C(3) C(2) N(1) 109.4(3) yes
C(3) C(2) C(4) 110.6(3) yes
C(8) C(7) N(2) 111.8(3) yes
C(14) C(9) C(10) 116.4(3) yes
C(15) C(9) C(14) 123.4(3) yes
C(12) C(11) C(10) 122.3(3) yes
C(13) C(12) C(18) 121.4(3) yes
C(12) C(13) C(14) 121.3(3) yes
C(17) C(15) C(9) 121.6(3) yes
N(3) C(16) C(15) 178.6(5) yes
C(12) C(18) C(20) 121.6(3) yes
C(19) C(18) C(12) 121.8(3) yes
N(6) C(20) C(18) 178.6(5) yes
C(15) C(9) C(10) 120.2(3) yes
C(9) C(10) C(11) 121.4(3) yes
C(13) C(12) C(11) 116.5(3) yes
C(18) C(12) C(11) 122.1(3) yes
C(9) C(14) C(13) 122.1(3) yes
C(16) C(15) C(17) 116.3(3) yes
N(4) C(17) C(15) 178.4(4) yes
C(19) C(18) C(20) 116.4(3) yes
N(5) C(19) C(18) 178.8(4) yes

loop_
_geom_bond_atom_site_label_1
_geom_bond_atom_site_label_2
_geom_bond_distance
_geom_bond_publ_flag
Ni N(1) 1.951(3) yes
Ni N(2) 1.955(3) yes
C(2) N(1) 1.507(4) yes
C(5) N(1) 1.487(4) yes
C(4) C(2) 1.533(5) yes
C(8) C(7) 1.542(5) yes
C(6) N(2) 1.485(4) yes
C(7) N(2) 1.473(4) yes
C(5) C(6) 1.480(5) yes
C(1) C(2) 1.536(5) yes
C(3) C(2) 1.525(5) yes
N(3) C(16) 1.143(5) yes
N(5) C(19) 1.150(5) yes
C(14) C(9) 1.426(5) yes
C(10) C(11) 1.345(5) yes
C(11) C(12) 1.420(5) yes
C(12) C(18) 1.410(5) yes
C(16) C(15) 1.422(5) yes
C(19) C(18) 1.417(5) yes
N(4) C(17) 1.152(5) yes
C(20) N(6) 1.141(5) yes
C(9) C(15) 1.409(5) yes
C(10) C(9) 1.434(4) yes
C(12) C(13) 1.437(4) yes
C(14) C(13) 1.347(5) yes
C(17) C(15) 1.407(5) yes
C(20) C(18) 1.421(5) yes
